data_4343709
loop_
_publ_author_name
'McKee, D.E.'
'Zalkin, A.'
'Bartlett, N.'

_publ_section_title
;
 Crystal Structure of (XeF3(+)) (Sb2F11(-))
;
_journal_name_full 'Inorganic Chemistry'
_journal_page_first 1713
_journal_page_last 1717
_journal_volume 12
_journal_year 1973
_chemical_formula_sum 'F14 Sb2 Xe'
_chemical_name_systematic 'Xe F3 Sb2 F11'
_space_group_IT_number 2
_symmetry_space_group_name_Hall '-P 1'
_symmetry_space_group_name_H-M 'P -1'
_cell_angle_alpha 72.54
_cell_angle_beta 112.59
_cell_angle_gamma 117.05
_cell_formula_units_Z 2
_cell_length_a 8.237
_cell_length_b 9.984
_cell_length_c 8.004
_cell_volume 534.927
_citation_journal_id_ASTM INOCAJ
_cod_data_source_file McKee_INOCAJ_1973_1077.cif
_cod_data_source_block F14Sb2Xe1
_cod_original_cell_volume 534.9274
_cod_original_formula_sum 'F14 Sb2 Xe1'
_cod_database_code 4343709

loop_
_symmetry_equiv_pos_as_xyz
x,y,z
-x,-y,-z

loop_
_atom_site_label
_atom_site_type_symbol
_atom_site_fract_x
_atom_site_fract_y
_atom_site_fract_z
_atom_site_occupancy
_atom_site_U_iso_or_equiv
F10 F-1 0.0531 0.6367 0.042 1 0.0
F4 F-1 0.318 0.0264 0.3119 1 0.0
F3 F-1 0.3785 0.3544 0.6376 1 0.0
F6 F-1 0.134 0.1604 0.0228 1 0.0
F2 F-1 0.1869 0.479 0.3518 1 0.0
F13 F-1 0.5594 0.2897 0.4117 1 0.0
F1 F-1 0.1925 0.2154 0.3502 1 0.0
F14 F-1 0.3726 0.4274 0.1226 1 0.0
F5 F-1 0.078 0.0993 0.6485 1 0.0
F8 F-1 0.057 0.3681 0.6462 1 0.0
Sb1 Sb+5 0.12219 0.28979 0.50926 1 0.0
F11 F-1 0.535 0.9022 0.2669 1 0.0
F7 F-1 0.51 0.2383 0.0782 1 0.0
F12 F-1 -0.1162 0.2269 0.3476 1 0.0
F9 F-1 0.273 0.8988 -0.0048 1 0.0
Sb2 Sb+5 0.35701 0.22795 0.20527 1 0.0
Xe1 Xe+4 0.29614 0.74522 0.18648 1 0.0
